data_7044493
loop_
_publ_author_name
'Gong, Yun-Nan'
'Wei, Xue-Wen'
'Deng, Ji-Hua'
'Zhong, Di-Chang'
'Pan, Chun-Yang'

_publ_section_title
;
 Photochromism, photoluminescence modulation and selective recognition of
 small molecules of two highly stable dynamic metal--organic frameworks
;
_journal_name_full 'Dalton Trans.'
_journal_paper_doi 10.1039/C7DT03783J
_journal_year 2017
_chemical_formula_moiety '[C29.75 H20.5 O8 Tb, C7 H8 O],(C7H8O),2(C4H9NO),2(H2O)'
_chemical_formula_sum 'C51.75 H58.5 N2 O14 Tb'
_chemical_formula_weight 1091.09
_space_group_crystal_system monoclinic
_space_group_IT_number 15
_space_group_name_Hall '-C 2yc'
_space_group_name_H-M_alt 'C 1 2/c 1'
_symmetry_space_group_name_Hall '-C 2yc'
_symmetry_space_group_name_H-M 'C 1 2/c 1'
_atom_sites_solution_hydrogens mixed
_atom_sites_solution_primary direct
_audit_creation_date 2017-09-29
_audit_creation_method
;
Olex2 1.2-beta
(compiled 2017.08.10 svn.r3458 for OlexSys, GUI svn.r5381)
;
_audit_update_record
;
2017-09-29 deposited with the CCDC.
2017-10-18 downloaded from the CCDC.
;
_cell_angle_alpha 90
_cell_angle_beta 113.459(5)
_cell_angle_gamma 90
_cell_formula_units_Z 8
_cell_length_a 26.3408(9)
_cell_length_b 14.8489(5)
_cell_length_c 27.2678(14)
_cell_measurement_reflns_used 7538
_cell_measurement_temperature 150(2)
_cell_measurement_theta_max 66.5780
_cell_measurement_theta_min 3.4840
_cell_volume 9783.8(8)
_computing_cell_refinement 'Bruker FRAMBO'
_computing_data_collection 'Bruker FRAMBO'
_computing_data_reduction 'Bruker SAINT'
_computing_molecular_graphics 'Olex2 (Dolomanov et al., 2009)'
_computing_publication_material 'Olex2 (Dolomanov et al., 2009)'
_computing_structure_refinement 'ShelXL (Sheldrick, 2015)'
_computing_structure_solution 'SIR2004 (Burla et al., 2007)'
_diffrn_ambient_temperature 150(2)
_diffrn_measured_fraction_theta_full 0.982
_diffrn_measured_fraction_theta_max 0.982
_diffrn_measurement_device_type 'multiwire proportional'
_diffrn_measurement_method 'phi and omega scans'
_diffrn_radiation_monochromator graphite
_diffrn_radiation_type CuK\a
_diffrn_radiation_wavelength 1.54178
_diffrn_reflns_av_R_equivalents 0.0455
_diffrn_reflns_av_unetI/netI 0.0515
_diffrn_reflns_Laue_measured_fraction_full 0.982
_diffrn_reflns_Laue_measured_fraction_max 0.982
_diffrn_reflns_limit_h_max 31
_diffrn_reflns_limit_h_min -30
_diffrn_reflns_limit_k_max 15
_diffrn_reflns_limit_k_min -17
_diffrn_reflns_limit_l_max 22
_diffrn_reflns_limit_l_min -32
_diffrn_reflns_number 19818
_diffrn_reflns_point_group_measured_fraction_full 0.982
_diffrn_reflns_point_group_measured_fraction_max 0.982
_diffrn_reflns_theta_full 66.819
_diffrn_reflns_theta_max 66.819
_diffrn_reflns_theta_min 3.493
_exptl_absorpt_coefficient_mu 7.446
_exptl_absorpt_correction_T_max 1.00000
_exptl_absorpt_correction_T_min 0.53760
_exptl_absorpt_correction_type multi-scan
_exptl_absorpt_process_details sadabs
_exptl_crystal_colour colorless
_exptl_crystal_density_diffrn 1.074
_exptl_crystal_density_method 'not measured'
_exptl_crystal_description BLOCK
_exptl_crystal_F_000 3168
_exptl_crystal_size_max 0.32
_exptl_crystal_size_mid 0.24
_exptl_crystal_size_min 0.15
_refine_diff_density_max 1.448
_refine_diff_density_min -0.808
_refine_diff_density_rms 0.160
_refine_ls_extinction_coef 0.000053(16)
_refine_ls_extinction_expression Fc^*^=kFc[1+0.001xFc^2^\l^3^/sin(2\q)]^-1/4^
_refine_ls_extinction_method 'SHELXL-2017/1 (Sheldrick 2017)'
_refine_ls_goodness_of_fit_ref 1.060
_refine_ls_hydrogen_treatment mixed
_refine_ls_matrix_type full
_refine_ls_number_parameters 349
_refine_ls_number_reflns 8516
_refine_ls_number_restraints 17
_refine_ls_restrained_S_all 1.060
_refine_ls_R_factor_all 0.0747
_refine_ls_R_factor_gt 0.0639
_refine_ls_shift/su_max 0.003
_refine_ls_shift/su_mean 0.000
_refine_ls_structure_factor_coef Fsqd
_refine_ls_weighting_details 'w=1/[\s^2^(Fo^2^)+(0.1401P)^2^] where P=(Fo^2^+2Fc^2^)/3'
_refine_ls_weighting_scheme calc
_refine_ls_wR_factor_gt 0.1872
_refine_ls_wR_factor_ref 0.1955
_reflns_Friedel_coverage 0.000
_reflns_number_gt 6806
_reflns_number_total 8516
_reflns_threshold_expression 'I > 2\s(I)'
_cod_data_source_file c7dt03783j2.cif
_cod_data_source_block 1e
_cod_original_formula_sum 'C51.75 H58.50 O14 N2 Tb'
_cod_database_code 7044493
_shelx_shelxl_version_number 2017/1
_shelx_space_group_comment
;
The symmetry employed for this shelxl refinement is uniquely defined
by the following loop, which should always be used as a source of
symmetry information in preference to the above space-group names.
They are only intended as comments.
;
_shelx_estimated_absorpt_t_max 0.401
_shelx_estimated_absorpt_t_min 0.199
_olex2_refinement_description
;
1. Fixed Uiso
 At 1.2 times of:
  All C(H) groups, All C(H,H) groups, All C(H,H,H,H) groups
 At 1.5 times of:
  All O(H) groups, All O(H,H) groups
2. Restrained distances
 C26-C27
 1.4 with sigma of 0.02
 C26-C25
 1.4 with sigma of 0.02
 C23-C24
 1.4 with sigma of 0.02
 C24-C25
 1.4 with sigma of 0.02
 C28-C27
 1.4 with sigma of 0.02
 C28-C23
 1.4 with sigma of 0.02
 C8AA-C4AA
 1.53 with sigma of 0.01
 C22-C23
 1.53 with sigma of 0.01
 O7-H7A
 0.85 with sigma of 0.01
 O1AA-H1AA
 0.85 with sigma of 0.01
 O0AA-C4AA
 1.43 with sigma of 0.01
 C22-H7A
 1.851243 with sigma of 0.02
 Tb1-H7A
 2.928422 with sigma of 0.02
 C1AA-H1AA
 2.128357 with sigma of 0.02
 Tb1-H1AA
 3.097777 with sigma of 0.02
 C5AA-C4AA \\sim C4AA-C6AA
 with sigma of 0.01
 C24-C22 \\sim C22-C28
 with sigma of 0.01
3. Others
 Fixed Sof: O1AA(0.25) H1AA(0.25) H22A(0.75) H22B(0.75) H22C(0.25) H22D(0.25)
 C24(0.75) H24(0.75) C23(0.75) C28(0.75) H28(0.75) C27(0.75) H27(0.75)
 C26(0.75) H26(0.75) C1AA(0.25) H1AB(0.25) H1AC(0.25) C0AA(0.25) H0AA(0.25)
 C7AA(0.25) H7AA(0.25) C2AA(0.25) C2BA(0.25) H2BA(0.25) C42(0.25) H42(0.25)
 C3AA(0.25) H3AA(0.25) O1AB(0.75) H1AD(0.75) H1AE(0.75) C7BA(0.25) H7BA(0.25)
 H25(0.75) H25A(0.25) C6BA(0.25) H6BA(0.25) C5BA(0.25) H5BA(0.25) C4BA(0.25)
 H4BA(0.25) C3BA(0.25)
4.a Riding coordinates:
 O1W(H1WA,H1WB), O0AA(H0AB)
4.b Rotating group:
 O1AB(H1AD,H1AE)
4.c Secondary CH2 refined with riding coordinates:
 C22(H22A,H22B), C22(H22C,H22D), C1AA(H1AB,H1AC), C4AA(H4AA,H4AB)
4.d Aromatic/amide H refined with riding coordinates:
 C3(H3), C13(H13), C17(H17), C10(H10), C14(H14), C7(H7), C20(H20), C6(H6),
 C21(H21), C24(H24), C28(H28), C27(H27), C26(H26), C6AA(H6AA), C9AA(H9AA),
 C0BA(H0BA), C1BA(H1BA), C5AA(H5AA), C0AA(H0AA), C7AA(H7AA), C2BA(H2BA),
 C42(H42), C3AA(H3AA), C7BA(H7BA), C25(H25), C25(H25A), C6BA(H6BA), C5BA(H5BA),
 C4BA(H4BA)
4.e Fitted hexagon refined as free rotating group:
 C8AA(C6AA,C9AA,C0BA,C1BA,C5AA), C0AA(C7AA,C2AA,C2BA,C42,C3AA), C7BA(C25,C6BA,
 C5BA,C4BA,C3BA)
;
_platon_squeeze_void_probe_radius 1.20
_olex2_submission_special_instructions 'No special instructions were received'

loop_
_space_group_symop_operation_xyz
'x, y, z'
'-x, y, -z+1/2'
'x+1/2, y+1/2, z'
'-x+1/2, y+1/2, -z+1/2'
'-x, -y, -z'
'x, -y, z-1/2'
'-x+1/2, -y+1/2, -z'
'x+1/2, -y+1/2, z-1/2'

loop_
_atom_site_label
_atom_site_type_symbol
_atom_site_fract_x
_atom_site_fract_y
_atom_site_fract_z
_atom_site_U_iso_or_equiv
_atom_site_adp_type
_atom_site_occupancy
_atom_site_site_symmetry_order
_atom_site_calc_flag
_atom_site_refinement_flags_posn
_atom_site_refinement_flags_occupancy
_atom_site_disorder_assembly
_atom_site_disorder_group
Tb1 Tb 0.43744(2) 0.63929(2) 0.94612(2) 0.02870(16) Uani 1 1 d D . . .
O1 O 0.42301(16) 0.6217(3) 0.85055(15) 0.0324(9) Uani 1 1 d . . . .
O2 O 0.3868(2) 0.5223(3) 0.88672(16) 0.0441(11) Uani 1 1 d . . . .
C2 C 0.3659(2) 0.5079(4) 0.7934(2) 0.0354(13) Uani 1 1 d . . . .
C1 C 0.3934(2) 0.5544(4) 0.8459(2) 0.0312(12) Uani 1 1 d . . . .
C3 C 0.3830(2) 0.5264(5) 0.7523(2) 0.0361(13) Uani 1 1 d . . . .
H3 H 0.411800 0.566798 0.758094 0.043 Uiso 1 1 calc R . . .
C13 C 0.2691(3) 0.3683(5) 0.5475(3) 0.0475(18) Uani 1 1 d . . . .
H13 H 0.280258 0.379602 0.519675 0.057 Uiso 1 1 calc R . . .
C19 C 0.3123(2) 0.4263(5) 0.6935(2) 0.0376(14) Uani 1 1 d . . . .
C12 C 0.3005(2) 0.4034(5) 0.5987(2) 0.0363(14) Uani 1 1 d . . . .
C18 C 0.2823(2) 0.3868(5) 0.6400(2) 0.0356(13) Uani 1 1 d . . . .
C4 C 0.3571(2) 0.4845(5) 0.7019(2) 0.0358(13) Uani 1 1 d . . . .
C17 C 0.2348(3) 0.3349(5) 0.6288(2) 0.0408(15) Uani 1 1 d . . . .
H17 H 0.222719 0.323799 0.655928 0.049 Uiso 1 1 calc R . . .
C5 C 0.3774(3) 0.4995(5) 0.6594(2) 0.0417(15) Uani 1 1 d . . . .
C8 C 0.4197(3) 0.5164(5) 0.5799(2) 0.0378(14) Uani 1 1 d . . . .
C15 C 0.2053(2) 0.2994(5) 0.5787(2) 0.0384(14) Uani 1 1 d . . . .
C10 C 0.3737(2) 0.4640(5) 0.5713(2) 0.0370(14) Uani 1 1 d . . . .
H10 H 0.357289 0.433011 0.539181 0.044 Uiso 1 1 calc R . . .
C14 C 0.2222(3) 0.3176(5) 0.5377(3) 0.0433(16) Uani 1 1 d . . . .
H14 H 0.201891 0.295642 0.503493 0.052 Uiso 1 1 calc R . . .
C16 C 0.1546(2) 0.2443(5) 0.5688(2) 0.0380(14) Uani 1 1 d . . . .
C11 C 0.3508(2) 0.4561(5) 0.6097(2) 0.0365(14) Uani 1 1 d . . . .
C7 C 0.4451(3) 0.5618(5) 0.6284(3) 0.0484(19) Uani 1 1 d . . . .
H7 H 0.476013 0.597428 0.634515 0.058 Uiso 1 1 calc R . . .
C20 C 0.2963(3) 0.4095(6) 0.7353(3) 0.0533(19) Uani 1 1 d . . . .
H20 H 0.266821 0.370754 0.729913 0.064 Uiso 1 1 calc R . . .
C6 C 0.4237(3) 0.5535(5) 0.6680(3) 0.0505(19) Uani 1 1 d . . . .
H6 H 0.440545 0.584227 0.700181 0.061 Uiso 1 1 calc R . . .
C21 C 0.3233(3) 0.4491(5) 0.7851(3) 0.0507(18) Uani 1 1 d . . . .
H21 H 0.312441 0.435599 0.812793 0.061 Uiso 1 1 calc R . . .
O4 O 0.42483(17) 0.4681(3) 0.49970(16) 0.0399(10) Uani 1 1 d . . . .
O5 O 0.1235(2) 0.2220(4) 0.52256(17) 0.0501(13) Uani 1 1 d . . . .
O6 O 0.1444(2) 0.2206(4) 0.60827(18) 0.0588(15) Uani 1 1 d . . . .
C9 C 0.4440(2) 0.5193(4) 0.5390(2) 0.0342(13) Uani 1 1 d . . . .
O3 O 0.48221(17) 0.5745(3) 0.54595(16) 0.0400(10) Uani 1 1 d . . . .
O7 O 0.5019(2) 0.6914(4) 1.0311(2) 0.0591(13) Uiso 1 1 d D . . .
H7A H 0.5351(11) 0.672(4) 1.044(2) 0.089 Uiso 1 1 d DR . . .
O1AA O 0.4644(12) 0.788(2) 0.9314(11) 0.057(8) Uiso 0.25 1 d D P A 1
H1AA H 0.4490(18) 0.835(4) 0.914(6) 0.086 Uiso 0.25 1 d DR P B 1
C22 C 0.4993(5) 0.7699(9) 1.0586(5) 0.102(4) Uiso 1 1 d D . . .
H22A H 0.476178 0.814339 1.033617 0.122 Uiso 0.75 1 calc R P C 1
H22B H 0.536099 0.795162 1.076543 0.122 Uiso 0.75 1 calc R P C 1
H22C H 0.462142 0.794592 1.044104 0.122 Uiso 0.25 1 calc R P D 2
H22D H 0.524622 0.815068 1.055799 0.122 Uiso 0.25 1 calc R P D 2
C24 C 0.5041(10) 0.6866(15) 1.1391(7) 0.135(7) Uiso 0.75 1 d D P E 1
H24 H 0.536049 0.659352 1.139494 0.162 Uiso 0.75 1 calc R P E 1
C23 C 0.4754(7) 0.7472(12) 1.0995(6) 0.110(5) Uiso 0.75 1 d D P E 1
C28 C 0.4297(8) 0.7960(15) 1.0969(8) 0.130(7) Uiso 0.75 1 d D P E 1
H28 H 0.411354 0.835677 1.069032 0.156 Uiso 0.75 1 calc R P E 1
C27 C 0.4128(10) 0.7816(16) 1.1389(8) 0.139(7) Uiso 0.75 1 d D P E 1
H27 H 0.385282 0.817831 1.141637 0.167 Uiso 0.75 1 calc R P E 1
C26 C 0.4370(10) 0.7121(17) 1.1777(10) 0.166(9) Uiso 0.75 1 d D P E 1
H26 H 0.421288 0.697640 1.201705 0.199 Uiso 0.75 1 calc R P E 1
O1W O 0.3920(3) 0.3503(5) 0.9222(3) 0.082(2) Uiso 1 1 d . . . .
H1WA H 0.375418 0.367391 0.941767 0.124 Uiso 1 1 d R . . .
H1WB H 0.366928 0.324711 0.895686 0.124 Uiso 1 1 d R . . .
O0AA O 0.4055(6) 0.8959(10) 0.8569(5) 0.158(4) Uiso 1 1 d D . . .
H0AB H 0.390021 0.863266 0.830906 0.237 Uiso 1 1 d R . . .
C1AA C 0.5310(7) 0.7900(12) 0.9316(7) 0.012(3) Uiso 0.25 1 d D P A 1
H1AB H 0.552124 0.737513 0.949642 0.014 Uiso 0.25 1 calc R P A 1
H1AC H 0.529446 0.792358 0.895490 0.014 Uiso 0.25 1 calc R P A 1
C4AA C 0.4213(10) 0.9803(14) 0.8416(12) 0.253(14) Uiso 1 1 d D . . .
H4AA H 0.442611 0.967510 0.820408 0.303 Uiso 1 1 calc R . . .
H4AB H 0.445928 1.010420 0.873851 0.303 Uiso 1 1 calc R . . .
C8AA C 0.3753(10) 1.0470(14) 0.8099(9) 0.265(15) Uiso 1 1 d D . . .
C6AA C 0.3873(13) 1.1197(16) 0.7842(12) 0.84(10) Uiso 1 1 d DG . . .
H6AA H 0.423256 1.128862 0.786952 1.009 Uiso 1 1 calc R . . .
C9AA C 0.3454(16) 1.1788(15) 0.7542(11) 0.38(3) Uiso 1 1 d G . . .
H9AA H 0.353434 1.227382 0.737030 0.456 Uiso 1 1 calc R . . .
C0BA C 0.2917(14) 1.1651(19) 0.7501(11) 0.33(2) Uiso 1 1 d G . . .
H0BA H 0.263682 1.204584 0.730065 0.398 Uiso 1 1 calc R . . .
C1BA C 0.2797(11) 1.092(2) 0.7758(14) 0.59(5) Uiso 1 1 d G . . .
H1BA H 0.243751 1.083268 0.773021 0.708 Uiso 1 1 calc R . . .
C5AA C 0.3216(10) 1.0334(19) 0.8057(12) 0.52(4) Uiso 1 1 d DG . . .
H5AA H 0.313572 0.984748 0.822944 0.630 Uiso 1 1 calc R . . .
C0AA C 0.5517(13) 0.9980(16) 1.0137(11) 0.095(13) Uiso 0.25 1 d . P A 1
H0AA H 0.532668 1.033988 1.028635 0.114 Uiso 0.25 1 calc R P A 1
C7AA C 0.5256(8) 0.9241(16) 0.9825(10) 0.062(8) Uiso 0.25 1 d G P A 1
H7AA H 0.489156 0.910673 0.976650 0.074 Uiso 0.25 1 calc R P A 1
C2AA C 0.5540(9) 0.8703(12) 0.9602(8) 0.034(5) Uiso 0.25 1 d G P A 1
C2BA C 0.6085(9) 0.890(2) 0.9690(13) 0.118(18) Uiso 0.25 1 d G P A 1
H2BA H 0.627522 0.854457 0.954061 0.142 Uiso 0.25 1 calc R P A 1
C42 C 0.6346(9) 0.964(3) 1.0002(16) 0.18(3) Uiso 0.25 1 d G P A 1
H42 H 0.671035 0.977771 1.006047 0.214 Uiso 0.25 1 calc R P A 1
C3AA C 0.6062(13) 1.0181(19) 1.0225(13) 0.100(14) Uiso 0.25 1 d G P A 1
H3AA H 0.623608 1.067537 1.043334 0.120 Uiso 0.25 1 calc R P A 1
O1AB O 0.4747(4) 0.7757(6) 0.9246(4) 0.054(3) Uiso 0.75 1 d . P A 2
H1AD H 0.509478 0.767947 0.928616 0.081 Uiso 0.75 1 d GR P A 2
H1AE H 0.477371 0.819416 0.947684 0.081 Uiso 0.75 1 d GR P A 2
C7BA C 0.4756(9) 0.6930(19) 1.1283(7) 0.101(16) Uiso 0.25 1 d . P E 2
H7BA H 0.442556 0.679197 1.099797 0.121 Uiso 0.25 1 calc R P E 2
C25 C 0.4841(8) 0.6659(13) 1.1797(8) 0.160(7) Uiso 1 1 d DG . . .
H25 H 0.501739 0.623614 1.206262 0.192 Uiso 0.75 1 calc R P E 1
H25A H 0.456782 0.633890 1.185712 0.192 Uiso 0.25 1 calc R P E 2
C6BA C 0.5336(10) 0.687(2) 1.2223(7) 0.122(18) Uiso 0.25 1 d G P E 2
H6BA H 0.539255 0.668388 1.256730 0.147 Uiso 0.25 1 calc R P E 2
C5BA C 0.5744(9) 0.734(2) 1.2134(10) 0.110(16) Uiso 0.25 1 d G P E 2
H5BA H 0.607503 0.748194 1.241833 0.132 Uiso 0.25 1 calc R P E 2
C4BA C 0.5659(11) 0.762(2) 1.1619(12) 0.098(14) Uiso 0.25 1 d G P E 2
H4BA H 0.593277 0.793502 1.155918 0.118 Uiso 0.25 1 calc R P E 2
C3BA C 0.5165(12) 0.741(2) 1.1193(9) 0.075(10) Uiso 0.25 1 d G P E 2

loop_
_atom_site_aniso_label
_atom_site_aniso_U_11
_atom_site_aniso_U_22
_atom_site_aniso_U_33
_atom_site_aniso_U_23
_atom_site_aniso_U_13
_atom_site_aniso_U_12
Tb1 0.0241(2) 0.0389(2) 0.0256(2) 0.00139(13) 0.01248(15) 0.01263(13)
O1 0.028(2) 0.050(2) 0.027(2) -0.0005(17) 0.0192(17) 0.0061(18)
O2 0.060(3) 0.045(3) 0.030(2) -0.0022(19) 0.022(2) -0.007(2)
C2 0.033(3) 0.047(4) 0.026(3) -0.002(3) 0.012(2) -0.002(3)
C1 0.028(3) 0.040(3) 0.030(3) 0.002(2) 0.015(2) 0.008(2)
C3 0.029(3) 0.054(4) 0.031(3) -0.009(3) 0.018(2) -0.009(3)
C13 0.040(4) 0.072(5) 0.037(3) -0.017(3) 0.023(3) -0.030(3)
C19 0.031(3) 0.055(4) 0.032(3) -0.001(3) 0.017(2) -0.013(3)
C12 0.030(3) 0.051(4) 0.034(3) -0.012(3) 0.019(2) -0.021(3)
C18 0.031(3) 0.049(4) 0.032(3) -0.004(3) 0.017(2) -0.014(3)
C4 0.029(3) 0.052(4) 0.030(3) -0.007(3) 0.016(2) -0.013(3)
C17 0.034(3) 0.058(4) 0.035(3) 0.002(3) 0.020(3) -0.020(3)
C5 0.031(3) 0.063(4) 0.040(3) -0.015(3) 0.024(3) -0.017(3)
C8 0.034(3) 0.052(4) 0.036(3) -0.017(3) 0.023(3) -0.022(3)
C15 0.031(3) 0.048(4) 0.038(3) -0.001(3) 0.015(3) -0.017(3)
C10 0.033(3) 0.052(4) 0.033(3) -0.015(3) 0.021(3) -0.023(3)
C14 0.039(3) 0.059(4) 0.034(3) -0.012(3) 0.017(3) -0.021(3)
C16 0.025(3) 0.051(4) 0.038(3) -0.001(3) 0.014(3) -0.016(3)
C11 0.032(3) 0.053(4) 0.032(3) -0.013(3) 0.021(2) -0.018(3)
C7 0.035(3) 0.072(5) 0.047(4) -0.033(3) 0.027(3) -0.035(3)
C20 0.053(4) 0.073(5) 0.042(4) -0.010(4) 0.028(3) -0.030(4)
C6 0.049(4) 0.077(5) 0.039(3) -0.030(3) 0.031(3) -0.038(4)
C21 0.060(4) 0.069(5) 0.034(3) -0.006(3) 0.030(3) -0.023(4)
O4 0.039(2) 0.059(3) 0.032(2) -0.018(2) 0.0239(18) -0.021(2)
O5 0.048(3) 0.066(3) 0.039(2) -0.006(2) 0.021(2) -0.036(2)
O6 0.053(3) 0.090(4) 0.034(2) -0.004(2) 0.018(2) -0.044(3)
C9 0.022(3) 0.048(4) 0.035(3) -0.007(3) 0.014(2) -0.008(2)
O3 0.031(2) 0.056(3) 0.041(2) -0.012(2) 0.0237(18) -0.025(2)

loop_
_atom_type_symbol
_atom_type_description
_atom_type_scat_dispersion_real
_atom_type_scat_dispersion_imag
_atom_type_scat_source
C C 0.0181 0.0091 'International Tables Vol C Tables 4.2.6.8 and 6.1.1.4'
H H 0.0000 0.0000 'International Tables Vol C Tables 4.2.6.8 and 6.1.1.4'
O O 0.0492 0.0322 'International Tables Vol C Tables 4.2.6.8 and 6.1.1.4'
Tb Tb -9.1472 9.1891 'International Tables Vol C Tables 4.2.6.8 and 6.1.1.4'

loop_
_geom_angle_atom_site_label_1
_geom_angle_atom_site_label_2
_geom_angle_atom_site_label_3
_geom_angle
_geom_angle_site_symmetry_1
_geom_angle_site_symmetry_3
O1 Tb1 C1 26.26(15) . .
O1 Tb1 C16 98.33(16) . 4_556
O2 Tb1 O1 53.38(14) . .
O2 Tb1 C1 27.16(16) . .
O2 Tb1 C16 95.16(19) . 4_556
O2 Tb1 O5 109.70(18) . 4_556
O2 Tb1 O6 79.91(19) . 4_556
O2 Tb1 O7 151.91(18) . .
O2 Tb1 O1AA 132.7(6) . .
O2 Tb1 O1AB 128.0(2) . .
C16 Tb1 C1 96.41(17) 4_556 .
O4 Tb1 O1 126.70(16) 6_566 .
O4 Tb1 O2 74.96(16) 6_566 .
O4 Tb1 C1 101.62(17) 6_566 .
O4 Tb1 C16 98.40(17) 6_566 4_556
O4 Tb1 O5 80.96(16) 6_566 4_556
O4 Tb1 O6 115.13(18) 6_566 4_556
O4 Tb1 O7 80.39(18) 6_566 .
O4 Tb1 O1AA 151.7(7) 6_566 .
O4 Tb1 O1AB 156.7(2) 6_566 .
O5 Tb1 O1 124.96(14) 4_556 .
O5 Tb1 C1 119.64(16) 4_556 .
O5 Tb1 C16 26.64(16) 4_556 4_556
O6 Tb1 O1 71.40(14) 4_556 .
O6 Tb1 C1 72.72(17) 4_556 .
O6 Tb1 C16 26.94(16) 4_556 4_556
O6 Tb1 O5 53.58(14) 4_556 4_556
O6 Tb1 O1AA 71.7(7) 4_556 .
O6 Tb1 O1AB 77.3(3) 4_556 .
O3 Tb1 O1 78.60(14) 2_656 .
O3 Tb1 O2 90.26(17) 2_656 .
O3 Tb1 C1 84.83(16) 2_656 .
O3 Tb1 C16 170.42(19) 2_656 4_556
O3 Tb1 O4 90.63(15) 2_656 6_566
O3 Tb1 O5 155.19(16) 2_656 4_556
O3 Tb1 O6 148.39(15) 2_656 4_556
O3 Tb1 O7 76.61(18) 2_656 .
O3 Tb1 O1AA 94.6(8) 2_656 .
O3 Tb1 O1AB 85.7(3) 2_656 .
O7 Tb1 O1 143.23(16) . .
O7 Tb1 C1 161.38(17) . .
O7 Tb1 C16 101.63(19) . 4_556
O7 Tb1 O5 78.98(18) . 4_556
O7 Tb1 O6 123.52(19) . 4_556
O7 Tb1 O1AA 73.8(7) . .
O7 Tb1 O1AB 76.4(3) . .
O1AA Tb1 O1 81.6(7) . .
O1AA Tb1 C1 106.6(7) . .
O1AA Tb1 C16 75.9(8) . 4_556
O1AA Tb1 O5 82.8(8) . 4_556
O1AB Tb1 O1 75.1(2) . .
O1AB Tb1 C1 100.9(2) . .
C1 O1 Tb1 91.1(3) . .
C1 O2 Tb1 94.9(4) . .
C3 C2 C1 119.4(5) . .
C21 C2 C1 120.6(5) . .
C21 C2 C3 120.0(6) . .
O1 C1 Tb1 62.6(3) . .
O1 C1 O2 120.5(5) . .
O1 C1 C2 121.1(5) . .
O2 C1 Tb1 58.0(3) . .
O2 C1 C2 118.4(5) . .
C2 C1 Tb1 175.3(4) . .
C2 C3 H3 119.6 . .
C2 C3 C4 120.7(6) . .
C4 C3 H3 119.6 . .
C12 C13 H13 119.3 . .
C14 C13 H13 119.3 . .
C14 C13 C12 121.3(6) . .
C4 C19 C18 119.5(5) . .
C20 C19 C18 121.5(6) . .
C20 C19 C4 119.1(6) . .
C13 C12 C18 118.4(5) . .
C13 C12 C11 121.8(5) . .
C18 C12 C11 119.8(5) . .
C12 C18 C19 120.1(5) . .
C17 C18 C19 121.2(5) . .
C17 C18 C12 118.7(5) . .
C3 C4 C5 120.9(5) . .
C19 C4 C3 118.6(5) . .
C19 C4 C5 120.5(5) . .
C18 C17 H17 118.9 . .
C15 C17 C18 122.1(5) . .
C15 C17 H17 118.9 . .
C11 C5 C4 119.3(5) . .
C6 C5 C4 121.3(5) . .
C6 C5 C11 119.3(5) . .
C10 C8 C7 119.4(5) . .
C10 C8 C9 119.9(5) . .
C7 C8 C9 120.6(5) . .
C17 C15 C14 119.3(5) . .
C17 C15 C16 120.0(5) . .
C14 C15 C16 120.8(6) . .
C8 C10 H10 119.0 . .
C8 C10 C11 121.9(5) . .
C11 C10 H10 119.0 . .
C13 C14 C15 120.1(6) . .
C13 C14 H14 119.9 . .
C15 C14 H14 119.9 . .
C15 C16 Tb1 177.9(5) . 4_546
O5 C16 Tb1 61.1(3) . 4_546
O5 C16 C15 120.6(5) . .
O5 C16 O6 120.9(5) . .
O6 C16 Tb1 59.8(3) . 4_546
O6 C16 C15 118.5(5) . .
C5 C11 C12 120.3(5) . .
C10 C11 C12 120.9(5) . .
C10 C11 C5 118.8(5) . .
C8 C7 H7 120.1 . .
C8 C7 C6 119.9(5) . .
C6 C7 H7 120.1 . .
C19 C20 H20 119.2 . .
C21 C20 C19 121.5(6) . .
C21 C20 H20 119.2 . .
C5 C6 C7 120.6(6) . .
C5 C6 H6 119.7 . .
C7 C6 H6 119.7 . .
C2 C21 C20 120.0(6) . .
C2 C21 H21 120.0 . .
C20 C21 H21 120.0 . .
C9 O4 Tb1 150.2(4) . 6_565
C16 O5 Tb1 92.2(3) . 4_546
C16 O6 Tb1 93.3(4) . 4_546
O4 C9 C8 118.6(5) . .
O4 C9 O3 123.8(5) . .
O3 C9 C8 117.6(5) . .
C9 O3 Tb1 163.8(4) . 2_656
Tb1 O7 H7A 121.0(17) . .
C22 O7 Tb1 128.4(6) . .
C22 O7 H7A 108.1(19) . .
Tb1 O1AA H1AA 138(4) . .
C1AA O1AA Tb1 112.1(16) . .
C1AA O1AA H1AA 104(3) . .
O7 C22 H22A 109.8 . .
O7 C22 H22B 109.8 . .
O7 C22 H22C 110.5 . .
O7 C22 H22D 110.5 . .
O7 C22 C23 109.3(11) . .
O7 C22 C3BA 106.0(14) . .
H22A C22 H22B 108.3 . .
H22C C22 H22D 108.7 . .
C23 C22 H22A 109.8 . .
C23 C22 H22B 109.8 . .
C3BA C22 H22C 110.5 . .
C3BA C22 H22D 110.5 . .
C23 C24 H24 120.4 . .
C23 C24 C25 119.3(19) . .
C25 C24 H24 120.4 . .
C24 C23 C22 117.5(11) . .
C24 C23 C28 125.4(16) . .
C28 C23 C22 116.9(11) . .
C23 C28 H28 122.2 . .
C23 C28 C27 115.5(19) . .
C27 C28 H28 122.2 . .
C28 C27 H27 119.3 . .
C28 C27 C26 121(2) . .
C26 C27 H27 119.3 . .
C27 C26 H26 119.7 . .
C25 C26 C27 121(2) . .
C25 C26 H26 119.7 . .
H1WA O1W H1WB 104.5 . .
C4AA O0AA H0AB 111.6 . .
O1AA C1AA H1AB 111.2 . .
O1AA C1AA H1AC 111.2 . .
H1AB C1AA H1AC 109.1 . .
C2AA C1AA O1AA 102.9(16) . .
C2AA C1AA H1AB 111.2 . .
C2AA C1AA H1AC 111.2 . .
O0AA C4AA H4AA 107.8 . .
O0AA C4AA H4AB 107.8 . .
O0AA C4AA C8AA 118.2(15) . .
H4AA C4AA H4AB 107.1 . .
C8AA C4AA H4AA 107.8 . .
C8AA C4AA H4AB 107.8 . .
C6AA C8AA C4AA 119.9(4) . .
C6AA C8AA C5AA 120.0 . .
C5AA C8AA C4AA 120.1(4) . .
C8AA C6AA H6AA 120.0 . .
C9AA C6AA C8AA 120.0 . .
C9AA C6AA H6AA 120.0 . .
C6AA C9AA H9AA 120.0 . .
C6AA C9AA C0BA 120.0 . .
C0BA C9AA H9AA 120.0 . .
C9AA C0BA H0BA 120.0 . .
C1BA C0BA C9AA 120.0 . .
C1BA C0BA H0BA 120.0 . .
C0BA C1BA H1BA 120.0 . .
C5AA C1BA C0BA 120.0 . .
C5AA C1BA H1BA 120.0 . .
C8AA C5AA H5AA 120.0 . .
C1BA C5AA C8AA 120.0 . .
C1BA C5AA H5AA 120.0 . .
C7AA C0AA H0AA 120.0 . .
C7AA C0AA C3AA 120.0 . .
C3AA C0AA H0AA 120.0 . .
C0AA C7AA H7AA 120.0 . .
C0AA C7AA C2AA 120.0 . .
C2AA C7AA H7AA 120.0 . .
C7AA C2AA C1AA 122.4(16) . .
C7AA C2AA C2BA 120.0 . .
C2BA C2AA C1AA 117.5(16) . .
C2AA C2BA H2BA 120.0 . .
C42 C2BA C2AA 120.0 . .
C42 C2BA H2BA 120.0 . .
C2BA C42 H42 120.0 . .
C2BA C42 C3AA 120.0 . .
C3AA C42 H42 120.0 . .
C0AA C3AA H3AA 120.0 . .
C42 C3AA C0AA 120.0 . .
C42 C3AA H3AA 120.0 . .
Tb1 O1AB H1AD 111.1 . .
Tb1 O1AB H1AE 111.4 . .
H1AD O1AB H1AE 102.8 . .
C25 C7BA H7BA 120.0 . .
C25 C7BA C3BA 120.0 . .
C3BA C7BA H7BA 120.0 . .
C24 C25 H25 121.5 . .
C26 C25 C24 117(2) . .
C26 C25 H25 121.5 . .
C7BA C25 H25A 120.0 . .
C7BA C25 C6BA 120.0 . .
C6BA C25 H25A 120.0 . .
C25 C6BA H6BA 120.0 . .
C25 C6BA C5BA 120.0 . .
C5BA C6BA H6BA 120.0 . .
C6BA C5BA H5BA 120.0 . .
C4BA C5BA C6BA 120.0 . .
C4BA C5BA H5BA 120.0 . .
C5BA C4BA H4BA 120.0 . .
C5BA C4BA C3BA 120.0 . .
C3BA C4BA H4BA 120.0 . .
C7BA C3BA C22 113.6(17) . .
C4BA C3BA C22 126.3(17) . .
C4BA C3BA C7BA 120.0 . .

loop_
_geom_bond_atom_site_label_1
_geom_bond_atom_site_label_2
_geom_bond_distance
_geom_bond_site_symmetry_2
Tb1 O1 2.493(4) .
Tb1 O2 2.388(5) .
Tb1 C1 2.807(6) .
Tb1 C16 2.772(6) 4_556
Tb1 O4 2.275(4) 6_566
Tb1 O5 2.430(4) 4_556
Tb1 O6 2.400(4) 4_556
Tb1 O3 2.256(4) 2_656
Tb1 O7 2.392(6) .
Tb1 O1AA 2.40(3) .
Tb1 O1AB 2.423(9) .
O1 C1 1.242(7) .
O2 C1 1.286(7) .
C2 C1 1.492(8) .
C2 C3 1.392(8) .
C2 C21 1.367(9) .
C3 H3 0.9300 .
C3 C4 1.411(8) .
C13 H13 0.9300 .
C13 C12 1.409(9) .
C13 C14 1.379(9) .
C19 C18 1.475(9) .
C19 C4 1.406(8) .
C19 C20 1.389(9) .
C12 C18 1.412(8) .
C12 C11 1.463(8) .
C18 C17 1.396(8) .
C4 C5 1.474(8) .
C17 H17 0.9300 .
C17 C15 1.378(9) .
C5 C11 1.410(8) .
C5 C6 1.399(9) .
C8 C10 1.380(8) .
C8 C7 1.394(8) .
C8 C9 1.492(8) .
C15 C14 1.386(9) .
C15 C16 1.496(8) .
C10 H10 0.9300 .
C10 C11 1.405(8) .
C14 H14 0.9300 .
C16 O5 1.244(8) .
C16 O6 1.258(7) .
C7 H7 0.9300 .
C7 C6 1.408(8) .
C20 H20 0.9300 .
C20 C21 1.387(10) .
C6 H6 0.9300 .
C21 H21 0.9300 .
O4 C9 1.245(7) .
C9 O3 1.253(7) .
O7 H7A 0.851(10) .
O7 C22 1.402(13) .
O1AA H1AA 0.853(10) .
O1AA C1AA 1.75(3) .
C22 H22A 0.9700 .
C22 H22B 0.9700 .
C22 H22C 0.9700 .
C22 H22D 0.9700 .
C22 C23 1.521(9) .
C22 C3BA 1.59(2) .
C24 H24 0.9300 .
C24 C23 1.377(16) .
C24 C25 1.436(16) .
C23 C28 1.382(16) .
C28 H28 0.9300 .
C28 C27 1.400(16) .
C27 H27 0.9300 .
C27 C26 1.432(17) .
C26 H26 0.9300 .
C26 C25 1.400(17) .
O1W H1WA 0.8504 .
O1W H1WB 0.8500 .
O0AA H0AB 0.8199 .
O0AA C4AA 1.434(10) .
C1AA H1AB 0.9700 .
C1AA H1AC 0.9700 .
C1AA C2AA 1.42(2) .
C4AA H4AA 0.9700 .
C4AA H4AB 0.9700 .
C4AA C8AA 1.537(10) .
C8AA C6AA 1.3900 .
C8AA C5AA 1.3900 .
C6AA H6AA 0.9300 .
C6AA C9AA 1.3900 .
C9AA H9AA 0.9300 .
C9AA C0BA 1.3900 .
C0BA H0BA 0.9300 .
C0BA C1BA 1.3900 .
C1BA H1BA 0.9300 .
C1BA C5AA 1.3900 .
C5AA H5AA 0.9300 .
C0AA H0AA 0.9300 .
C0AA C7AA 1.3900 .
C0AA C3AA 1.3900 .
C7AA H7AA 0.9300 .
C7AA C2AA 1.3900 .
C2AA C2BA 1.3900 .
C2BA H2BA 0.9300 .
C2BA C42 1.3900 .
C42 H42 0.9300 .
C42 C3AA 1.3900 .
C3AA H3AA 0.9300 .
O1AB H1AD 0.8858 .
O1AB H1AE 0.8869 .
C7BA H7BA 0.9300 .
C7BA C25 1.3900 .
C7BA C3BA 1.3900 .
C25 H25 0.9300 .
C25 H25A 0.9300 .
C25 C6BA 1.3900 .
C6BA H6BA 0.9300 .
C6BA C5BA 1.3900 .
C5BA H5BA 0.9300 .
C5BA C4BA 1.3900 .
C4BA H4BA 0.9300 .
C4BA C3BA 1.3900 .

loop_
_geom_torsion_atom_site_label_1
_geom_torsion_atom_site_label_2
_geom_torsion_atom_site_label_3
_geom_torsion_atom_site_label_4
_geom_torsion
_geom_torsion_site_symmetry_1
_geom_torsion_site_symmetry_4
Tb1 O1 C1 O2 -4.6(5) . .
Tb1 O1 C1 C2 176.8(5) . .
Tb1 O2 C1 O1 4.8(6) . .
Tb1 O2 C1 C2 -176.5(4) . .
Tb1 O4 C9 C8 -126.7(7) 6_565 .
Tb1 O4 C9 O3 54.4(12) 6_565 .
Tb1 O7 C22 C23 97.2(10) . .
Tb1 O7 C22 C3BA 136.5(12) . .
Tb1 O1AA C1AA C2AA -139.4(15) . .
C2 C3 C4 C19 2.4(10) . .
C2 C3 C4 C5 -176.1(6) . .
C1 C2 C3 C4 -179.0(6) . .
C1 C2 C21 C20 177.0(7) . .
C3 C2 C1 O1 14.8(9) . .
C3 C2 C1 O2 -163.9(6) . .
C3 C2 C21 C20 -1.5(12) . .
C3 C4 C5 C11 179.7(7) . .
C3 C4 C5 C6 1.8(11) . .
C13 C12 C18 C19 -176.8(7) . .
C13 C12 C18 C17 1.5(11) . .
C13 C12 C11 C5 172.2(7) . .
C13 C12 C11 C10 -8.4(11) . .
C19 C18 C17 C15 178.2(7) . .
C19 C4 C5 C11 1.2(11) . .
C19 C4 C5 C6 -176.7(7) . .
C19 C20 C21 C2 1.6(13) . .
C12 C13 C14 C15 -0.6(12) . .
C12 C18 C17 C15 -0.1(11) . .
C18 C19 C4 C3 175.8(6) . .
C18 C19 C4 C5 -5.7(10) . .
C18 C19 C20 C21 -177.7(8) . .
C18 C12 C11 C5 -7.5(11) . .
C18 C12 C11 C10 171.9(7) . .
C18 C17 C15 C14 -1.7(11) . .
C18 C17 C15 C16 -179.8(7) . .
C4 C19 C18 C12 3.6(10) . .
C4 C19 C18 C17 -174.6(7) . .
C4 C19 C20 C21 0.4(12) . .
C4 C5 C11 C12 5.5(11) . .
C4 C5 C11 C10 -174.0(7) . .
C4 C5 C6 C7 175.2(8) . .
C17 C15 C14 C13 2.1(12) . .
C17 C15 C16 O5 170.4(7) . .
C17 C15 C16 O6 -10.2(11) . .
C8 C10 C11 C12 177.3(7) . .
C8 C10 C11 C5 -3.3(11) . .
C8 C7 C6 C5 0.5(13) . .
C8 C9 O3 Tb1 130.7(12) . 2_656
C15 C16 O5 Tb1 178.7(6) . 4_546
C15 C16 O6 Tb1 -178.7(6) . 4_546
C10 C8 C7 C6 0.3(12) . .
C10 C8 C9 O4 -6.0(10) . .
C10 C8 C9 O3 173.0(6) . .
C14 C13 C12 C18 -1.1(12) . .
C14 C13 C12 C11 179.1(7) . .
C14 C15 C16 O5 -7.6(11) . .
C14 C15 C16 O6 171.7(7) . .
C16 C15 C14 C13 -179.9(7) . .
C11 C12 C18 C19 2.9(10) . .
C11 C12 C18 C17 -178.8(7) . .
C11 C5 C6 C7 -2.6(12) . .
C7 C8 C10 C11 1.1(11) . .
C7 C8 C9 O4 170.0(7) . .
C7 C8 C9 O3 -11.0(10) . .
C20 C19 C18 C12 -178.3(7) . .
C20 C19 C18 C17 3.4(11) . .
C20 C19 C4 C3 -2.3(10) . .
C20 C19 C4 C5 176.2(7) . .
C6 C5 C11 C12 -176.6(7) . .
C6 C5 C11 C10 3.9(11) . .
C21 C2 C1 O1 -163.8(6) . .
C21 C2 C1 O2 17.5(9) . .
C21 C2 C3 C4 -0.5(10) . .
O4 C9 O3 Tb1 -50.4(18) . 2_656
O5 C16 O6 Tb1 0.6(8) . 4_546
O6 C16 O5 Tb1 -0.6(7) . 4_546
C9 C8 C10 C11 177.2(7) . .
C9 C8 C7 C6 -175.8(7) . .
O7 C22 C23 C24 61(2) . .
O7 C22 C23 C28 -125.1(17) . .
O7 C22 C3BA C7BA -74.4(15) . .
O7 C22 C3BA C4BA 108(2) . .
O1AA C1AA C2AA C7AA 3(2) . .
O1AA C1AA C2AA C2BA 178.0(17) . .
C22 C23 C28 C27 -172.4(19) . .
C24 C23 C28 C27 1(4) . .
C23 C24 C25 C26 -2(4) . .
C23 C28 C27 C26 -8(4) . .
C28 C27 C26 C25 10(4) . .
C27 C26 C25 C24 -4(4) . .
O0AA C4AA C8AA C6AA -166(2) . .
O0AA C4AA C8AA C5AA 13(4) . .
C1AA C2AA C2BA C42 -175(2) . .
C4AA C8AA C6AA C9AA 178(3) . .
C4AA C8AA C5AA C1BA -178(3) . .
C8AA C6AA C9AA C0BA 0.0 . .
C6AA C8AA C5AA C1BA 0.0 . .
C6AA C9AA C0BA C1BA 0.0 . .
C9AA C0BA C1BA C5AA 0.0 . .
C0BA C1BA C5AA C8AA 0.0 . .
C5AA C8AA C6AA C9AA 0.0 . .
C0AA C7AA C2AA C1AA 175(2) . .
C0AA C7AA C2AA C2BA 0.0 . .
C7AA C0AA C3AA C42 0.0 . .
C7AA C2AA C2BA C42 0.0 . .
C2AA C2BA C42 C3AA 0.0 . .
C2BA C42 C3AA C0AA 0.0 . .
C3AA C0AA C7AA C2AA 0.0 . .
C7BA C25 C6BA C5BA 0.0 . .
C25 C24 C23 C22 177.6(19) . .
C25 C24 C23 C28 4(4) . .
C25 C7BA C3BA C22 -178(3) . .
C25 C7BA C3BA C4BA 0.0 . .
C25 C6BA C5BA C4BA 0.0 . .
C6BA C5BA C4BA C3BA 0.0 . .
C5BA C4BA C3BA C22 178(3) . .
C5BA C4BA C3BA C7BA 0.0 . .
C3BA C7BA C25 C6BA 0.0 . .

loop_
_platon_squeeze_void_nr
_platon_squeeze_void_average_x
_platon_squeeze_void_average_y
_platon_squeeze_void_average_z
_platon_squeeze_void_volume
_platon_squeeze_void_count_electrons
_platon_squeeze_void_content
1 -0.022 0.750 0.228 1576 376 ' '
2 -0.021 0.250 0.729 1576 376 ' '
